data_7241029
loop_
_publ_author_name
'Ling, Irene'
'Sobolev, Alexandre N.'
'Loh, Sze Le'
'Turner, Gemma F.'
'Moggach, Stephen A.'

_publ_section_title
;
 Structural investigation of bromide complexation with bipodal, tripodal
 and tetrapodal cationic molecules
;
_journal_name_full CrystEngComm
_journal_paper_doi 10.1039/D0CE00747A
_journal_year 2020
_chemical_formula_moiety 'C26 H34 N8, 4(Br), 4(H2 O)'
_chemical_formula_sum 'C26 H42 Br4 N8 O4'
_chemical_formula_weight 850.31
_space_group_crystal_system monoclinic
_space_group_IT_number 15
_space_group_name_Hall '-C 2yc'
_space_group_name_H-M_alt 'C 1 2/c 1'
_atom_sites_solution_hydrogens geom
_audit_creation_method SHELXL-2014/7
_audit_update_record
;
2020-07-23 deposited with the CCDC.	2020-07-31 downloaded from the CCDC.
;
_cell_angle_alpha 90
_cell_angle_beta 128.822(1)
_cell_angle_gamma 90
_cell_formula_units_Z 4
_cell_length_a 28.3447(4)
_cell_length_b 8.4739(1)
_cell_length_c 18.2377(3)
_cell_measurement_reflns_used 10740
_cell_measurement_temperature 100(2)
_cell_measurement_theta_max 32.165
_cell_measurement_theta_min 2.293
_cell_volume 3412.85(10)
_computing_cell_refinement 'CrysAlisPro 1.171.39.46 (Rigaku OD, 2018)'
_computing_data_collection 'CrysAlisPro 1.171.39.46 (Rigaku OD, 2018)'
_computing_data_reduction 'CrysAlisPro 1.171.39.46 (Rigaku OD, 2018)'
_computing_molecular_graphics 'X-Seed v. 4.0 (Barbour, 2001)'
_computing_publication_material 'SHELXL-2014/7 (Sheldrick, 2014)'
_computing_structure_refinement 'SHELXL-2014/7 (Sheldrick, 2014)'
_computing_structure_solution 'SHELXT-2015/1 (Sheldrick, 2015)'
_diffrn_ambient_temperature 100(2)
_diffrn_detector 'CCD plate'
_diffrn_detector_area_resol_mean 16.0009
_diffrn_detector_type Sapphire3
_diffrn_measured_fraction_theta_full 0.998
_diffrn_measured_fraction_theta_max 0.941
_diffrn_measurement_device 'four-circle diffractometer'
_diffrn_measurement_device_type 'Oxford Diffraction Xcalibur-S'
_diffrn_measurement_method '\w scans'
_diffrn_radiation_monochromator graphite
_diffrn_radiation_source 'fine-focus sealed tube'
_diffrn_radiation_type MoK\a
_diffrn_radiation_wavelength 0.71073
_diffrn_reflns_av_R_equivalents 0.0351
_diffrn_reflns_av_unetI/netI 0.0287
_diffrn_reflns_Laue_measured_fraction_full 0.998
_diffrn_reflns_Laue_measured_fraction_max 0.941
_diffrn_reflns_limit_h_max 41
_diffrn_reflns_limit_h_min -42
_diffrn_reflns_limit_k_max 12
_diffrn_reflns_limit_k_min -12
_diffrn_reflns_limit_l_max 27
_diffrn_reflns_limit_l_min -26
_diffrn_reflns_number 30439
_diffrn_reflns_point_group_measured_fraction_full 0.998
_diffrn_reflns_point_group_measured_fraction_max 0.941
_diffrn_reflns_theta_full 25.242
_diffrn_reflns_theta_max 32.524
_diffrn_reflns_theta_min 2.651
_exptl_absorpt_coefficient_mu 4.760
_exptl_absorpt_correction_T_max 1.0
_exptl_absorpt_correction_T_min 0.49078
_exptl_absorpt_correction_type multi-scan
_exptl_absorpt_process_details
;
CrysAlisPro 1.171.39.46 (Rigaku Oxford Diffraction, 2018)
Empirical absorption correction using spherical harmonics,
 implemented in SCALE3 ABSPACK scaling algorithm.
;
_exptl_crystal_colour colorless
_exptl_crystal_density_diffrn 1.655
_exptl_crystal_description wedge
_exptl_crystal_F_000 1704
_exptl_crystal_size_max 0.290
_exptl_crystal_size_mid 0.245
_exptl_crystal_size_min 0.082
_refine_diff_density_max 1.227
_refine_diff_density_min -0.696
_refine_diff_density_rms 0.100
_refine_ls_extinction_method none
_refine_ls_goodness_of_fit_ref 1.002
_refine_ls_hydrogen_treatment constr
_refine_ls_matrix_type full
_refine_ls_number_parameters 193
_refine_ls_number_reflns 5834
_refine_ls_number_restraints 0
_refine_ls_restrained_S_all 1.002
_refine_ls_R_factor_all 0.0488
_refine_ls_R_factor_gt 0.0347
_refine_ls_shift/su_max 0.001
_refine_ls_shift/su_mean 0.000
_refine_ls_structure_factor_coef Fsqd
_refine_ls_weighting_details 'w=1/[\s^2^(Fo^2^)+(0.0480P)^2^+6.5000P] where P=(Fo^2^+2Fc^2^)/3'
_refine_ls_weighting_scheme calc
_refine_ls_wR_factor_gt 0.0843
_refine_ls_wR_factor_ref 0.0913
_reflns_Friedel_coverage 0.000
_reflns_number_gt 4882
_reflns_number_total 5834
_reflns_threshold_expression 'I > 2\s(I)'
_cod_data_source_file d0ce00747a2.cif
_cod_data_source_block 4MI181105
_cod_original_cell_volume 3412.85(9)
_cod_original_sg_symbol_H-M 'C 2/c'
_cod_database_code 7241029
_shelx_shelxl_version_number 2014/7
_shelx_space_group_comment
;
The symmetry employed for this shelxl refinement is uniquely defined
by the following loop, which should always be used as a source of
symmetry information in preference to the above space-group names.
They are only intended as comments.
;
_shelx_estimated_absorpt_t_min 0.339
_shelx_estimated_absorpt_t_max 0.696

loop_
_space_group_symop_operation_xyz
'x, y, z'
'-x, y, -z+1/2'
'x+1/2, y+1/2, z'
'-x+1/2, y+1/2, -z+1/2'
'-x, -y, -z'
'x, -y, z-1/2'
'-x+1/2, -y+1/2, -z'
'x+1/2, -y+1/2, z-1/2'

loop_
_atom_site_label
_atom_site_type_symbol
_atom_site_fract_x
_atom_site_fract_y
_atom_site_fract_z
_atom_site_U_iso_or_equiv
_atom_site_adp_type
_atom_site_occupancy
_atom_site_site_symmetry_order
_atom_site_calc_flag
_atom_site_refinement_flags_posn
_atom_site_refinement_flags_adp
_atom_site_refinement_flags_occupancy
_atom_site_disorder_assembly
_atom_site_disorder_group
Br1 Br 0.12605(2) -0.09883(3) 0.38950(2) 0.02326(7) Uani 1 1 d . . . . .
Br2 Br 0.38097(2) 0.01315(3) 0.37889(2) 0.02582(7) Uani 1 1 d . . . . .
C1 C 0.44130(9) 0.5378(2) 0.41804(14) 0.0144(3) Uani 1 1 d . . . . .
C2 C 0.49121(9) 0.5522(2) 0.41943(14) 0.0136(3) Uani 1 1 d . . . . .
C3 C 0.54893(9) 0.5138(2) 0.50109(14) 0.0147(3) Uani 1 1 d . . . . .
H3 H 0.5825 0.5233 0.5014 0.018 Uiso 1 1 calc R U . . .
C10 C 0.37839(9) 0.5783(3) 0.32893(15) 0.0185(4) Uani 1 1 d . . . . .
H10A H 0.3772 0.6914 0.3142 0.022 Uiso 1 1 calc R U . . .
H10B H 0.3700 0.5159 0.2760 0.022 Uiso 1 1 calc R U . . .
N11 N 0.33130(8) 0.5468(2) 0.33723(13) 0.0197(3) Uani 1 1 d . . . . .
C12 C 0.30325(10) 0.6562(3) 0.34984(16) 0.0222(4) Uani 1 1 d . . . . .
H12 H 0.3097 0.7668 0.3529 0.027 Uiso 1 1 calc R U . . .
N13 N 0.26475(9) 0.5850(2) 0.35744(14) 0.0247(4) Uani 1 1 d . . . . .
C14 C 0.26851(10) 0.4253(3) 0.35061(17) 0.0261(5) Uani 1 1 d . . . . .
H14 H 0.2460 0.3467 0.3540 0.031 Uiso 1 1 calc R U . . .
C15 C 0.31024(10) 0.4001(3) 0.33816(17) 0.0251(4) Uani 1 1 d . . . . .
H15 H 0.3227 0.3007 0.3314 0.030 Uiso 1 1 calc R U . . .
C16 C 0.22494(12) 0.6642(4) 0.3709(2) 0.0348(6) Uani 1 1 d . . . . .
H16A H 0.2360 0.7760 0.3848 0.052 Uiso 1 1 calc R U . . .
H16B H 0.2293 0.6151 0.4235 0.052 Uiso 1 1 calc R U . . .
H16C H 0.1829 0.6546 0.3135 0.052 Uiso 1 1 calc R U . . .
C20 C 0.48417(9) 0.6026(2) 0.33406(15) 0.0158(4) Uani 1 1 d . . . . .
H20A H 0.5221 0.5792 0.3442 0.019 Uiso 1 1 calc R U . . .
H20B H 0.4513 0.5403 0.2791 0.019 Uiso 1 1 calc R U . . .
N21 N 0.47018(8) 0.7721(2) 0.31280(12) 0.0167(3) Uani 1 1 d . . . . .
C22 C 0.49943(10) 0.8891(2) 0.37517(17) 0.0209(4) Uani 1 1 d . . . . .
H22 H 0.5300 0.8771 0.4412 0.025 Uiso 1 1 calc R U . . .
N23 N 0.47842(10) 1.0247(2) 0.32911(16) 0.0249(4) Uani 1 1 d . . . . .
C24 C 0.43406(12) 0.9950(3) 0.23475(19) 0.0259(5) Uani 1 1 d . . . . .
H24 H 0.4113 1.0714 0.1862 0.031 Uiso 1 1 calc R U . . .
C25 C 0.42902(10) 0.8356(3) 0.22421(16) 0.0213(4) Uani 1 1 d . . . . .
H25 H 0.4023 0.7790 0.1669 0.026 Uiso 1 1 calc R U . . .
C26 C 0.49705(14) 1.1809(3) 0.3730(2) 0.0369(6) Uani 1 1 d . . . . .
H26A H 0.5310 1.1699 0.4403 0.055 Uiso 1 1 calc R U . . .
H26B H 0.4630 1.2322 0.3647 0.055 Uiso 1 1 calc R U . . .
H26C H 0.5097 1.2453 0.3434 0.055 Uiso 1 1 calc R U . . .
O01W O 0.22857(10) 0.1466(3) 0.42442(19) 0.0630(7) Uani 1 1 d G . . . .
O02W O 0.33784(12) -0.0351(5) 0.5096(2) 0.0447(8) Uani 0.657(5) 1 d G . P A 1
O03W O 0.34081(11) 0.0570(5) 0.5109(4) 0.0447(8) Uani 0.343(5) 1 d G . P A 2

loop_
_atom_site_aniso_label
_atom_site_aniso_U_11
_atom_site_aniso_U_22
_atom_site_aniso_U_33
_atom_site_aniso_U_23
_atom_site_aniso_U_13
_atom_site_aniso_U_12
Br1 0.01799(10) 0.02653(12) 0.02287(12) -0.00033(8) 0.01166(9) 0.00141(8)
Br2 0.02402(11) 0.02442(11) 0.03122(13) -0.00655(9) 0.01837(10) -0.00361(8)
C1 0.0138(8) 0.0129(8) 0.0160(9) -0.0012(6) 0.0091(7) -0.0001(6)
C2 0.0158(8) 0.0101(7) 0.0164(9) -0.0021(6) 0.0108(8) -0.0003(6)
C3 0.0145(8) 0.0138(8) 0.0178(9) -0.0020(7) 0.0111(8) -0.0012(6)
C10 0.0139(8) 0.0243(9) 0.0173(9) 0.0024(8) 0.0097(8) 0.0027(7)
N11 0.0150(8) 0.0223(8) 0.0199(9) 0.0020(7) 0.0100(7) 0.0014(6)
C12 0.0187(9) 0.0218(10) 0.0232(11) 0.0046(8) 0.0118(9) 0.0040(8)
N13 0.0178(8) 0.0320(10) 0.0250(10) 0.0039(8) 0.0137(8) 0.0037(7)
C14 0.0185(10) 0.0289(11) 0.0247(11) 0.0008(9) 0.0106(9) -0.0041(8)
C15 0.0202(10) 0.0228(10) 0.0269(11) -0.0010(9) 0.0123(9) -0.0018(8)
C16 0.0253(12) 0.0507(16) 0.0354(14) 0.0055(12) 0.0224(11) 0.0101(11)
C20 0.0174(9) 0.0144(8) 0.0174(9) 0.0009(7) 0.0118(8) 0.0019(7)
N21 0.0219(8) 0.0145(7) 0.0196(8) 0.0003(6) 0.0159(7) 0.0003(6)
C22 0.0282(11) 0.0170(9) 0.0258(11) -0.0028(8) 0.0209(10) -0.0035(8)
N23 0.0382(11) 0.0148(8) 0.0382(12) -0.0002(8) 0.0319(10) -0.0006(7)
C24 0.0340(12) 0.0210(10) 0.0356(13) 0.0100(9) 0.0281(11) 0.0086(9)
C25 0.0234(10) 0.0221(10) 0.0228(10) 0.0043(8) 0.0166(9) 0.0036(8)
C26 0.0600(18) 0.0157(10) 0.0597(19) -0.0077(11) 0.0495(17) -0.0082(11)
O01W 0.0596(15) 0.0688(17) 0.0620(16) 0.0002(13) 0.0389(14) -0.0289(13)
O02W 0.0470(15) 0.054(2) 0.0404(15) 0.0005(19) 0.0312(13) 0.0013(17)
O03W 0.0470(15) 0.054(2) 0.0404(15) 0.0005(19) 0.0312(13) 0.0013(17)

loop_
_atom_type_symbol
_atom_type_description
_atom_type_scat_dispersion_real
_atom_type_scat_dispersion_imag
_atom_type_scat_source
C C 0.0033 0.0016 'International Tables Vol C Tables 4.2.6.8 and 6.1.1.4'
H H 0.0000 0.0000 'International Tables Vol C Tables 4.2.6.8 and 6.1.1.4'
N N 0.0061 0.0033 'International Tables Vol C Tables 4.2.6.8 and 6.1.1.4'
O O 0.0106 0.0060 'International Tables Vol C Tables 4.2.6.8 and 6.1.1.4'
Br Br -0.2901 2.4595 'International Tables Vol C Tables 4.2.6.8 and 6.1.1.4'

loop_
_geom_angle_atom_site_label_1
_geom_angle_atom_site_label_2
_geom_angle_atom_site_label_3
_geom_angle
_geom_angle_site_symmetry_1
_geom_angle_site_symmetry_3
_geom_angle_publ_flag
C3 C1 C2 118.68(18) 5_666 . ?
C3 C1 C10 121.74(17) 5_666 . ?
C2 C1 C10 119.58(18) . . ?
C3 C2 C1 119.55(18) . . ?
C3 C2 C20 118.53(17) . . ?
C1 C2 C20 121.89(18) . . ?
C1 C3 C2 121.78(17) 5_666 . ?
C1 C3 H3 119.1 5_666 . ?
C2 C3 H3 119.1 . . ?
N11 C10 C1 112.62(17) . . ?
N11 C10 H10A 109.1 . . ?
C1 C10 H10A 109.1 . . ?
N11 C10 H10B 109.1 . . ?
C1 C10 H10B 109.1 . . ?
H10A C10 H10B 107.8 . . ?
C12 N11 C15 108.32(19) . . ?
C12 N11 C10 125.10(19) . . ?
C15 N11 C10 126.51(19) . . ?
N13 C12 N11 108.7(2) . . ?
N13 C12 H12 125.6 . . ?
N11 C12 H12 125.6 . . ?
C12 N13 C14 108.87(19) . . ?
C12 N13 C16 125.5(2) . . ?
C14 N13 C16 125.6(2) . . ?
C15 C14 N13 107.3(2) . . ?
C15 C14 H14 126.3 . . ?
N13 C14 H14 126.3 . . ?
C14 C15 N11 106.8(2) . . ?
C14 C15 H15 126.6 . . ?
N11 C15 H15 126.6 . . ?
N13 C16 H16A 109.5 . . ?
N13 C16 H16B 109.5 . . ?
H16A C16 H16B 109.5 . . ?
N13 C16 H16C 109.5 . . ?
H16A C16 H16C 109.5 . . ?
H16B C16 H16C 109.5 . . ?
N21 C20 C2 112.86(16) . . ?
N21 C20 H20A 109.0 . . ?
C2 C20 H20A 109.0 . . ?
N21 C20 H20B 109.0 . . ?
C2 C20 H20B 109.0 . . ?
H20A C20 H20B 107.8 . . ?
C22 N21 C25 109.05(18) . . ?
C22 N21 C20 125.30(18) . . ?
C25 N21 C20 125.37(18) . . ?
N23 C22 N21 108.2(2) . . ?
N23 C22 H22 125.9 . . ?
N21 C22 H22 125.9 . . ?
C22 N23 C24 109.27(19) . . ?
C22 N23 C26 125.0(2) . . ?
C24 N23 C26 125.6(2) . . ?
C25 C24 N23 106.9(2) . . ?
C25 C24 H24 126.5 . . ?
N23 C24 H24 126.5 . . ?
C24 C25 N21 106.6(2) . . ?
C24 C25 H25 126.7 . . ?
N21 C25 H25 126.7 . . ?
N23 C26 H26A 109.5 . . ?
N23 C26 H26B 109.5 . . ?
H26A C26 H26B 109.5 . . ?
N23 C26 H26C 109.5 . . ?
H26A C26 H26C 109.5 . . ?
H26B C26 H26C 109.5 . . ?

loop_
_geom_bond_atom_site_label_1
_geom_bond_atom_site_label_2
_geom_bond_distance
_geom_bond_site_symmetry_2
_geom_bond_publ_flag
C1 C3 1.390(3) 5_666 ?
C1 C2 1.404(3) . ?
C1 C10 1.518(3) . ?
C2 C3 1.395(3) . ?
C2 C20 1.503(3) . ?
C3 C1 1.390(3) 5_666 ?
C3 H3 0.9500 . ?
C10 N11 1.459(3) . ?
C10 H10A 0.9900 . ?
C10 H10B 0.9900 . ?
N11 C12 1.332(3) . ?
N11 C15 1.384(3) . ?
C12 N13 1.328(3) . ?
C12 H12 0.9500 . ?
N13 C14 1.369(3) . ?
N13 C16 1.460(3) . ?
C14 C15 1.354(3) . ?
C14 H14 0.9500 . ?
C15 H15 0.9500 . ?
C16 H16A 0.9800 . ?
C16 H16B 0.9800 . ?
C16 H16C 0.9800 . ?
C20 N21 1.475(3) . ?
C20 H20A 0.9900 . ?
C20 H20B 0.9900 . ?
N21 C22 1.335(3) . ?
N21 C25 1.378(3) . ?
C22 N23 1.324(3) . ?
C22 H22 0.9500 . ?
N23 C24 1.376(3) . ?
N23 C26 1.464(3) . ?
C24 C25 1.360(3) . ?
C24 H24 0.9500 . ?
C25 H25 0.9500 . ?
C26 H26A 0.9800 . ?
C26 H26B 0.9800 . ?
C26 H26C 0.9800 . ?

loop_
_geom_hbond_atom_site_label_D
_geom_hbond_atom_site_label_H
_geom_hbond_atom_site_label_A
_geom_hbond_distance_DH
_geom_hbond_distance_HA
_geom_hbond_distance_DA
_geom_hbond_angle_DHA
_geom_hbond_site_symmetry_A
C10 H10A Br2 0.99 2.95 3.786(2) 143.2 1_565
C12 H12 Br2 0.95 2.73 3.581(2) 149.2 1_565
C14 H14 O01W 0.95 2.36 3.253(3) 156.5 .
C15 H15 Br2 0.95 2.76 3.668(2) 159.9 .
C16 H16C Br2 0.98 3.01 3.776(3) 135.9 4
C20 H20A Br1 0.99 2.93 3.8744(19) 159.7 3
C20 H20B Br1 0.99 2.68 3.651(2) 165.5 4
C22 H22 Br2 0.95 2.76 3.638(2) 154.0 5_666
C24 H24 Br1 0.95 3.00 3.878(2) 154.3 4_565
C24 H24 O02W 0.95 2.53 3.22(13) 129.8 6_565
C25 H25 O03W 0.95 2.62 3.16(13) 117.1 6_565
C26 H26A Br2 0.98 3.03 3.939(3) 154.6 5_666
C26 H26B Br2 0.98 3.11 3.647(3) 116.0 1_565
C26 H26C Br1 0.98 3.14 3.945(3) 140.5 3_565

loop_
_geom_torsion_atom_site_label_1
_geom_torsion_atom_site_label_2
_geom_torsion_atom_site_label_3
_geom_torsion_atom_site_label_4
_geom_torsion
_geom_torsion_site_symmetry_1
_geom_torsion_site_symmetry_2
_geom_torsion_site_symmetry_3
_geom_torsion_site_symmetry_4
_geom_torsion_publ_flag
C3 C1 C2 C3 0.3(3) 5_666 . . . ?
C10 C1 C2 C3 -179.50(18) . . . . ?
C3 C1 C2 C20 178.16(17) 5_666 . . . ?
C10 C1 C2 C20 -1.7(3) . . . . ?
C1 C2 C3 C1 -0.3(3) . . . 5_666 ?
C20 C2 C3 C1 -178.24(17) . . . 5_666 ?
C3 C1 C10 N11 -3.7(3) 5_666 . . . ?
C2 C1 C10 N11 176.08(17) . . . . ?
C1 C10 N11 C12 103.7(2) . . . . ?
C1 C10 N11 C15 -72.9(3) . . . . ?
C15 N11 C12 N13 -0.8(3) . . . . ?
C10 N11 C12 N13 -177.91(19) . . . . ?
N11 C12 N13 C14 0.7(3) . . . . ?
N11 C12 N13 C16 -179.3(2) . . . . ?
C12 N13 C14 C15 -0.3(3) . . . . ?
C16 N13 C14 C15 179.8(2) . . . . ?
N13 C14 C15 N11 -0.2(3) . . . . ?
C12 N11 C15 C14 0.7(3) . . . . ?
C10 N11 C15 C14 177.7(2) . . . . ?
C3 C2 C20 N21 -109.0(2) . . . . ?
C1 C2 C20 N21 73.1(2) . . . . ?
C2 C20 N21 C22 47.9(3) . . . . ?
C2 C20 N21 C25 -138.90(19) . . . . ?
C25 N21 C22 N23 -0.3(2) . . . . ?
C20 N21 C22 N23 173.86(18) . . . . ?
N21 C22 N23 C24 0.6(3) . . . . ?
N21 C22 N23 C26 177.1(2) . . . . ?
C22 N23 C24 C25 -0.7(3) . . . . ?
C26 N23 C24 C25 -177.2(2) . . . . ?
N23 C24 C25 N21 0.5(2) . . . . ?
C22 N21 C25 C24 -0.2(2) . . . . ?
C20 N21 C25 C24 -174.30(18) . . . . ?
